data_7224713
loop_
_publ_author_name
'Jedhe, Ganesh S.'
'Vijayadas, Kuruppanthara N.'
'Kotmale, Amol'
'Sangtani, Ekta'
'Shinde, Dinesh R.'
'Gonnade, Rajesh G.'
'Rajamohanan, Pattuparambil R.'
'Sanjayan, G. J.'

_publ_section_title
;
 Residue dependent hydrogen bonding preferences in orthanilic acid-based
 short peptide \b-turn motifs
;
_journal_name_full 'RSC Adv.'
_journal_paper_doi 10.1039/C6RA05684A
_journal_year 2016
_chemical_absolute_configuration syn
_chemical_formula_moiety 'C24 H38 N4 O5 S'
_chemical_formula_sum 'C24 H38 N4 O5 S'
_chemical_formula_weight 494.64
_chemical_name_systematic Piv-Aib-L-Pro-SAnt-NH-IBu
_space_group_crystal_system orthorhombic
_space_group_IT_number 19
_space_group_name_Hall 'P 2ac 2ab'
_space_group_name_H-M_alt 'P 21 21 21'
_symmetry_space_group_name_Hall 'P 2ac 2ab'
_symmetry_space_group_name_H-M 'P 21 21 21'
_atom_sites_solution_hydrogens mixed
_audit_creation_method SHELXL-2014/7
_audit_update_record
;
2015-12-16 deposited with the CCDC.
2016-03-23 downloaded from the CCDC.
;
_cell_angle_alpha 90
_cell_angle_beta 90
_cell_angle_gamma 90
_cell_formula_units_Z 4
_cell_length_a 8.6678(13)
_cell_length_b 16.756(3)
_cell_length_c 18.108(3)
_cell_measurement_reflns_used 3165
_cell_measurement_temperature 90(2)
_cell_measurement_theta_max 24.40
_cell_measurement_theta_min 2.25
_cell_volume 2630.0(8)
_computing_cell_refinement 'Bruker SAINT'
_computing_data_collection 'Bruker APEX2'
_computing_data_reduction 'Bruker SAINT'
_computing_molecular_graphics 'Bruker SHELXTL'
_computing_publication_material 'Bruker SHELXTL'
_computing_structure_refinement 'SHELXL-2014/7 (Sheldrick, 2014)'
_computing_structure_solution 'SHELXS-97 (Sheldrick, 2008)'
_diffrn_ambient_temperature 90(2)
_diffrn_measured_fraction_theta_full 0.997
_diffrn_measured_fraction_theta_max 0.987
_diffrn_measurement_device 'Bruker APEX-II CCD'
_diffrn_measurement_device_type 'CCD Area Detector'
_diffrn_measurement_method '\f and \w scans'
_diffrn_radiation_type MoK\a
_diffrn_radiation_wavelength 0.71073
_diffrn_reflns_av_R_equivalents 0.0829
_diffrn_reflns_av_unetI/netI 0.1215
_diffrn_reflns_laue_measured_fraction_full 0.997
_diffrn_reflns_laue_measured_fraction_max 0.987
_diffrn_reflns_limit_h_max 8
_diffrn_reflns_limit_h_min -11
_diffrn_reflns_limit_k_max 16
_diffrn_reflns_limit_k_min -22
_diffrn_reflns_limit_l_max 19
_diffrn_reflns_limit_l_min -23
_diffrn_reflns_number 13773
_diffrn_reflns_point_group_measured_fraction_full 0.950
_diffrn_reflns_point_group_measured_fraction_max 0.904
_diffrn_reflns_theta_full 25.242
_diffrn_reflns_theta_max 28.295
_diffrn_reflns_theta_min 2.249
_diffrn_source 'fine-focus sealed tube'
_exptl_absorpt_coefficient_mu 0.163
_exptl_absorpt_correction_T_max 0.9712
_exptl_absorpt_correction_T_min 0.9634
_exptl_absorpt_correction_type multi-scan
_exptl_absorpt_process_details 'Bruker SADABS'
_exptl_crystal_colour colourless
_exptl_crystal_density_diffrn 1.249
_exptl_crystal_description block
_exptl_crystal_F_000 1064
_exptl_crystal_recrystallization_method 'Re-crystallisation from solvent: petether-ethylacetate'
_exptl_crystal_size_max 0.230
_exptl_crystal_size_mid 0.210
_exptl_crystal_size_min 0.180
_refine_diff_density_max 0.383
_refine_diff_density_min -0.840
_refine_diff_density_rms 0.089
_refine_ls_abs_structure_details
;
 Flack x determined using 1331 quotients [(I+)-(I-)]/[(I+)+(I-)]
 (Parsons, Flack and Wagner, Acta Cryst. B69 (2013) 249-259).
;
_refine_ls_abs_structure_Flack -0.05(9)
_refine_ls_extinction_method none
_refine_ls_goodness_of_fit_ref 1.041
_refine_ls_hydrogen_treatment mixed
_refine_ls_matrix_type full
_refine_ls_number_parameters 326
_refine_ls_number_reflns 5915
_refine_ls_number_restraints 0
_refine_ls_restrained_S_all 1.041
_refine_ls_R_factor_all 0.0945
_refine_ls_R_factor_gt 0.0656
_refine_ls_shift/su_max 0.000
_refine_ls_shift/su_mean 0.000
_refine_ls_structure_factor_coef Fsqd
_refine_ls_weighting_details 'w=1/[\s^2^(Fo^2^)+(0.0710P)^2^] where P=(Fo^2^+2Fc^2^)/3'
_refine_ls_weighting_scheme calc
_refine_ls_wR_factor_gt 0.1434
_refine_ls_wR_factor_ref 0.1696
_reflns_Friedel_coverage 0.628
_reflns_friedel_fraction_full 0.887
_reflns_friedel_fraction_max 0.798
_reflns_number_gt 4379
_reflns_number_total 5915
_reflns_threshold_expression 'I > 2\s(I)'
_cod_data_source_file c6ra05684a2.cif
_cod_data_source_block 1
_cod_original_cell_volume 2629.9(7)
_cod_database_code 7224713
_shelx_shelxl_version_number 2014/7
_shelx_space_group_comment
;
The symmetry employed for this shelxl refinement is uniquely defined
by the following loop, which should always be used as a source of
symmetry information in preference to the above space-group names.
They are only intended as comments.
;
_shelx_estimated_absorpt_t_min 0.963
_shelx_estimated_absorpt_t_max 0.971

loop_
_space_group_symop_operation_xyz
'x, y, z'
'x+1/2, -y+1/2, -z'
'-x, y+1/2, -z+1/2'
'-x+1/2, -y, z+1/2'

loop_
_atom_site_label
_atom_site_type_symbol
_atom_site_fract_x
_atom_site_fract_y
_atom_site_fract_z
_atom_site_U_iso_or_equiv
_atom_site_adp_type
_atom_site_occupancy
_atom_site_site_symmetry_order
_atom_site_calc_flag
_atom_site_refinement_flags_posn
_atom_site_refinement_flags_adp
S1 S 0.54326(13) 0.35036(6) 0.39491(7) 0.0174(3) Uani 1 1 d . .
O1 O 0.6068(4) 0.60845(17) 0.36767(19) 0.0207(8) Uani 1 1 d . .
O2 O 0.3237(3) 0.51215(17) 0.29391(18) 0.0195(8) Uani 1 1 d . .
O3 O 0.6607(4) 0.37871(17) 0.19160(19) 0.0218(8) Uani 1 1 d . .
O4 O 0.4673(4) 0.33053(17) 0.32668(18) 0.0223(8) Uani 1 1 d . .
O5 O 0.5382(4) 0.29411(17) 0.45535(19) 0.0214(8) Uani 1 1 d . .
N1 N 0.4602(4) 0.7082(2) 0.3218(2) 0.0166(8) Uani 1 1 d . .
H1N H 0.449(6) 0.760(3) 0.318(3) 0.028(14) Uiso 1 1 d . .
N2 N 0.4794(4) 0.57458(19) 0.2136(2) 0.0155(8) Uani 1 1 d . .
N3 N 0.6846(4) 0.4702(2) 0.2832(2) 0.0157(9) Uani 1 1 d . .
H3N H 0.654(6) 0.521(3) 0.306(3) 0.036(15) Uiso 1 1 d . .
N4 N 0.4690(4) 0.4334(2) 0.4224(2) 0.0187(9) Uani 1 1 d . .
H4N H 0.436(6) 0.463(3) 0.384(3) 0.024(14) Uiso 1 1 d . .
C1 C 0.5881(5) 0.6812(3) 0.3556(3) 0.0181(10) Uani 1 1 d . .
C2 C 0.3284(5) 0.6550(2) 0.3067(3) 0.0171(10) Uani 1 1 d . .
C3 C 0.2485(6) 0.6371(3) 0.3804(3) 0.0246(11) Uani 1 1 d . .
H3A H 0.3217 0.6110 0.4139 0.037 Uiso 1 1 calc R U
H3B H 0.1602 0.6018 0.3719 0.037 Uiso 1 1 calc R U
H3C H 0.2127 0.6871 0.4026 0.037 Uiso 1 1 calc R U
C4 C 0.2160(5) 0.6980(3) 0.2552(3) 0.0218(11) Uani 1 1 d . .
H4A H 0.1796 0.7471 0.2789 0.033 Uiso 1 1 calc R U
H4B H 0.1279 0.6632 0.2447 0.033 Uiso 1 1 calc R U
H4C H 0.2686 0.7114 0.2089 0.033 Uiso 1 1 calc R U
C5 C 0.3795(5) 0.5753(2) 0.2709(3) 0.0176(10) Uani 1 1 d . .
C6 C 0.5137(5) 0.4974(2) 0.1771(3) 0.0182(10) Uani 1 1 d . .
H6 H 0.4149 0.4679 0.1690 0.022 Uiso 1 1 calc R U
C7 C 0.5803(6) 0.5218(3) 0.1023(3) 0.0244(11) Uani 1 1 d . .
H7A H 0.4980 0.5280 0.0648 0.029 Uiso 1 1 calc R U
H7B H 0.6566 0.4823 0.0845 0.029 Uiso 1 1 calc R U
C8 C 0.6576(6) 0.6025(3) 0.1198(3) 0.0257(12) Uani 1 1 d . .
H8A H 0.7587 0.5947 0.1442 0.031 Uiso 1 1 calc R U
H8B H 0.6726 0.6345 0.0744 0.031 Uiso 1 1 calc R U
C9 C 0.5433(6) 0.6419(2) 0.1712(3) 0.0194(10) Uani 1 1 d . .
H9A H 0.5953 0.6806 0.2042 0.023 Uiso 1 1 calc R U
H9B H 0.4614 0.6697 0.1432 0.023 Uiso 1 1 calc R U
C10 C 0.6268(5) 0.4433(3) 0.2187(3) 0.0178(10) Uani 1 1 d . .
C11 C 0.7938(5) 0.4236(2) 0.3260(3) 0.0170(10) Uani 1 1 d . .
C12 C 0.7434(5) 0.3676(2) 0.3768(2) 0.0134(9) Uani 1 1 d . .
C13 C 0.8513(6) 0.3232(2) 0.4176(3) 0.0180(10) Uani 1 1 d . .
H13 H 0.8178 0.2860 0.4538 0.022 Uiso 1 1 calc R U
C14 C 1.0080(5) 0.3344(3) 0.4044(3) 0.0222(11) Uani 1 1 d . .
H14 H 1.0817 0.3033 0.4304 0.027 Uiso 1 1 calc R U
C15 C 1.0574(6) 0.3906(3) 0.3534(3) 0.0238(11) Uani 1 1 d . .
H15 H 1.1645 0.3986 0.3452 0.029 Uiso 1 1 calc R U
C16 C 0.9500(6) 0.4350(3) 0.3148(3) 0.0203(10) Uani 1 1 d . .
H16 H 0.9839 0.4738 0.2801 0.024 Uiso 1 1 calc R U
C17 C 0.5284(6) 0.4732(3) 0.4889(3) 0.0175(10) Uani 1 1 d . .
H17A H 0.5725 0.5255 0.4748 0.021 Uiso 1 1 calc R U
H17B H 0.6125 0.4405 0.5102 0.021 Uiso 1 1 calc R U
C18 C 0.4044(6) 0.4862(3) 0.5475(3) 0.0213(11) Uani 1 1 d . .
H18 H 0.3173 0.5165 0.5247 0.026 Uiso 1 1 calc R U
C19 C 0.3418(6) 0.4061(3) 0.5756(3) 0.0327(13) Uani 1 1 d . .
H19A H 0.4265 0.3747 0.5965 0.049 Uiso 1 1 calc R U
H19B H 0.2952 0.3768 0.5344 0.049 Uiso 1 1 calc R U
H19C H 0.2638 0.4158 0.6137 0.049 Uiso 1 1 calc R U
C20 C 0.4709(7) 0.5360(3) 0.6101(3) 0.0325(13) Uani 1 1 d . .
H20A H 0.5582 0.5077 0.6324 0.049 Uiso 1 1 calc R U
H20B H 0.3912 0.5449 0.6476 0.049 Uiso 1 1 calc R U
H20C H 0.5060 0.5874 0.5907 0.049 Uiso 1 1 calc R U
C21 C 0.7130(5) 0.7422(3) 0.3763(3) 0.0215(11) Uani 1 1 d . .
C22 C 0.7866(7) 0.7736(3) 0.3046(3) 0.0378(14) Uani 1 1 d . .
H22A H 0.7077 0.8000 0.2746 0.057 Uiso 1 1 calc R U
H22B H 0.8308 0.7289 0.2769 0.057 Uiso 1 1 calc R U
H22C H 0.8682 0.8118 0.3168 0.057 Uiso 1 1 calc R U
C23 C 0.6415(6) 0.8121(3) 0.4188(3) 0.0268(12) Uani 1 1 d . .
H23A H 0.5649 0.8388 0.3876 0.040 Uiso 1 1 calc R U
H23B H 0.7225 0.8501 0.4324 0.040 Uiso 1 1 calc R U
H23C H 0.5914 0.7920 0.4636 0.040 Uiso 1 1 calc R U
C24 C 0.8338(7) 0.7018(3) 0.4241(4) 0.0448(17) Uani 1 1 d . .
H24A H 0.9125 0.7408 0.4384 0.067 Uiso 1 1 calc R U
H24B H 0.8823 0.6583 0.3963 0.067 Uiso 1 1 calc R U
H24C H 0.7846 0.6801 0.4685 0.067 Uiso 1 1 calc R U

loop_
_atom_site_aniso_label
_atom_site_aniso_U_11
_atom_site_aniso_U_22
_atom_site_aniso_U_33
_atom_site_aniso_U_23
_atom_site_aniso_U_13
_atom_site_aniso_U_12
S1 0.0154(5) 0.0129(5) 0.0240(7) 0.0002(5) 0.0009(6) -0.0014(5)
O1 0.0228(19) 0.0158(15) 0.023(2) -0.0001(14) -0.0012(16) 0.0030(13)
O2 0.0143(17) 0.0165(15) 0.028(2) 0.0015(14) -0.0021(15) -0.0025(13)
O3 0.0236(18) 0.0153(14) 0.026(2) -0.0020(14) -0.0020(17) 0.0058(14)
O4 0.0213(18) 0.0182(15) 0.027(2) -0.0067(14) -0.0050(17) -0.0035(14)
O5 0.0221(17) 0.0178(14) 0.0243(19) 0.0077(13) 0.0063(17) -0.0020(15)
N1 0.0144(19) 0.0103(16) 0.025(2) 0.0013(16) -0.003(2) 0.0005(16)
N2 0.015(2) 0.0122(16) 0.019(2) 0.0003(15) 0.0007(18) -0.0003(15)
N3 0.017(2) 0.0125(17) 0.018(2) -0.0006(16) -0.0009(18) 0.0006(16)
N4 0.0139(19) 0.0172(18) 0.025(2) 0.0011(17) -0.0020(19) 0.0020(17)
C1 0.017(2) 0.019(2) 0.019(3) -0.002(2) 0.001(2) 0.0025(19)
C2 0.012(2) 0.014(2) 0.025(3) 0.001(2) -0.004(2) 0.0006(18)
C3 0.024(3) 0.022(2) 0.028(3) -0.001(2) 0.005(2) 0.001(2)
C4 0.014(2) 0.020(2) 0.032(3) -0.001(2) -0.003(2) 0.0033(19)
C5 0.010(2) 0.014(2) 0.029(3) 0.004(2) -0.005(2) 0.0005(17)
C6 0.016(2) 0.0135(19) 0.025(3) -0.0035(19) -0.004(2) 0.0003(18)
C7 0.030(3) 0.024(2) 0.019(3) -0.001(2) -0.002(2) 0.011(2)
C8 0.031(3) 0.019(2) 0.027(3) 0.008(2) 0.007(3) 0.006(2)
C9 0.022(2) 0.0143(19) 0.022(3) 0.0029(18) -0.001(2) -0.002(2)
C10 0.014(2) 0.019(2) 0.021(3) -0.001(2) 0.000(2) -0.0003(19)
C11 0.017(2) 0.0132(19) 0.021(3) -0.0023(19) -0.002(2) 0.0022(18)
C12 0.016(2) 0.0137(19) 0.011(2) -0.0024(16) 0.004(2) 0.0005(17)
C13 0.020(2) 0.0152(19) 0.019(3) 0.0026(19) -0.002(2) 0.0008(18)
C14 0.018(2) 0.022(2) 0.027(3) 0.003(2) -0.005(2) 0.0026(18)
C15 0.018(2) 0.022(2) 0.032(3) 0.001(2) -0.002(2) -0.001(2)
C16 0.016(2) 0.021(2) 0.024(3) 0.000(2) 0.002(2) -0.003(2)
C17 0.017(2) 0.0160(19) 0.019(3) -0.0018(18) -0.002(2) 0.0008(19)
C18 0.023(3) 0.023(2) 0.018(3) -0.002(2) 0.001(2) 0.007(2)
C19 0.029(3) 0.032(3) 0.037(3) 0.006(3) 0.017(3) 0.005(2)
C20 0.032(3) 0.039(3) 0.026(3) -0.008(2) -0.001(3) 0.013(3)
C21 0.014(2) 0.022(2) 0.028(3) -0.002(2) -0.002(2) 0.0001(19)
C22 0.029(3) 0.052(3) 0.032(3) -0.006(3) 0.011(3) -0.016(3)
C23 0.026(3) 0.028(2) 0.026(3) -0.002(2) -0.001(3) -0.001(2)
C24 0.034(3) 0.030(3) 0.070(5) 0.002(3) -0.030(3) 0.000(3)

loop_
_atom_type_symbol
_atom_type_description
_atom_type_scat_dispersion_real
_atom_type_scat_dispersion_imag
_atom_type_scat_source
C C 0.0033 0.0016 'International Tables Vol C Tables 4.2.6.8 and 6.1.1.4'
H H 0.0000 0.0000 'International Tables Vol C Tables 4.2.6.8 and 6.1.1.4'
N N 0.0061 0.0033 'International Tables Vol C Tables 4.2.6.8 and 6.1.1.4'
O O 0.0106 0.0060 'International Tables Vol C Tables 4.2.6.8 and 6.1.1.4'
S S 0.1246 0.1234 'International Tables Vol C Tables 4.2.6.8 and 6.1.1.4'

loop_
_geom_angle_atom_site_label_1
_geom_angle_atom_site_label_2
_geom_angle_atom_site_label_3
_geom_angle
O4 S1 O5 119.06(19)
O4 S1 N4 106.4(2)
O5 S1 N4 108.5(2)
O4 S1 C12 108.9(2)
O5 S1 C12 105.9(2)
N4 S1 C12 107.75(19)
C1 N1 C2 121.3(3)
C1 N1 H1N 117(4)
C2 N1 H1N 120(4)
C5 N2 C9 129.4(3)
C5 N2 C6 118.6(4)
C9 N2 C6 111.1(4)
C10 N3 C11 121.7(4)
C10 N3 H3N 124(3)
C11 N3 H3N 115(3)
C17 N4 S1 120.3(3)
C17 N4 H4N 119(3)
S1 N4 H4N 112(3)
O1 C1 N1 121.0(4)
O1 C1 C21 121.0(4)
N1 C1 C21 118.0(4)
N1 C2 C4 108.7(3)
N1 C2 C3 107.9(4)
C4 C2 C3 109.6(4)
N1 C2 C5 112.2(4)
C4 C2 C5 109.5(4)
C3 C2 C5 109.0(3)
C2 C3 H3A 109.5
C2 C3 H3B 109.5
H3A C3 H3B 109.5
C2 C3 H3C 109.5
H3A C3 H3C 109.5
H3B C3 H3C 109.5
C2 C4 H4A 109.5
C2 C4 H4B 109.5
H4A C4 H4B 109.5
C2 C4 H4C 109.5
H4A C4 H4C 109.5
H4B C4 H4C 109.5
O2 C5 N2 120.2(4)
O2 C5 C2 119.0(4)
N2 C5 C2 120.7(4)
N2 C6 C7 103.8(3)
N2 C6 C10 115.1(4)
C7 C6 C10 110.6(4)
N2 C6 H6 109.0
C7 C6 H6 109.0
C10 C6 H6 109.0
C6 C7 C8 102.5(4)
C6 C7 H7A 111.3
C8 C7 H7A 111.3
C6 C7 H7B 111.3
C8 C7 H7B 111.3
H7A C7 H7B 109.2
C9 C8 C7 103.0(4)
C9 C8 H8A 111.2
C7 C8 H8A 111.2
C9 C8 H8B 111.2
C7 C8 H8B 111.2
H8A C8 H8B 109.1
N2 C9 C8 103.5(3)
N2 C9 H9A 111.1
C8 C9 H9A 111.1
N2 C9 H9B 111.1
C8 C9 H9B 111.1
H9A C9 H9B 109.0
O3 C10 N3 123.6(4)
O3 C10 C6 118.7(4)
N3 C10 C6 117.7(4)
C16 C11 C12 120.0(4)
C16 C11 N3 119.1(4)
C12 C11 N3 120.9(4)
C11 C12 C13 119.9(4)
C11 C12 S1 122.4(3)
C13 C12 S1 117.6(3)
C14 C13 C12 119.1(4)
C14 C13 H13 120.4
C12 C13 H13 120.4
C15 C14 C13 120.5(4)
C15 C14 H14 119.7
C13 C14 H14 119.7
C16 C15 C14 119.7(5)
C16 C15 H15 120.2
C14 C15 H15 120.2
C15 C16 C11 120.7(5)
C15 C16 H16 119.6
C11 C16 H16 119.6
N4 C17 C18 112.8(4)
N4 C17 H17A 109.0
C18 C17 H17A 109.0
N4 C17 H17B 109.0
C18 C17 H17B 109.0
H17A C17 H17B 107.8
C20 C18 C17 109.3(4)
C20 C18 C19 111.6(4)
C17 C18 C19 110.8(4)
C20 C18 H18 108.4
C17 C18 H18 108.4
C19 C18 H18 108.4
C18 C19 H19A 109.5
C18 C19 H19B 109.5
H19A C19 H19B 109.5
C18 C19 H19C 109.5
H19A C19 H19C 109.5
H19B C19 H19C 109.5
C18 C20 H20A 109.5
C18 C20 H20B 109.5
H20A C20 H20B 109.5
C18 C20 H20C 109.5
H20A C20 H20C 109.5
H20B C20 H20C 109.5
C24 C21 C23 109.4(5)
C24 C21 C1 109.2(4)
C23 C21 C1 110.3(4)
C24 C21 C22 110.4(5)
C23 C21 C22 109.3(4)
C1 C21 C22 108.3(4)
C21 C22 H22A 109.5
C21 C22 H22B 109.5
H22A C22 H22B 109.5
C21 C22 H22C 109.5
H22A C22 H22C 109.5
H22B C22 H22C 109.5
C21 C23 H23A 109.5
C21 C23 H23B 109.5
H23A C23 H23B 109.5
C21 C23 H23C 109.5
H23A C23 H23C 109.5
H23B C23 H23C 109.5
C21 C24 H24A 109.5
C21 C24 H24B 109.5
H24A C24 H24B 109.5
C21 C24 H24C 109.5
H24A C24 H24C 109.5
H24B C24 H24C 109.5

loop_
_geom_bond_atom_site_label_1
_geom_bond_atom_site_label_2
_geom_bond_distance
S1 O4 1.439(3)
S1 O5 1.445(3)
S1 N4 1.612(4)
S1 C12 1.789(5)
O1 C1 1.249(5)
O2 C5 1.235(5)
O3 C10 1.224(5)
N1 C1 1.345(6)
N1 C2 1.474(6)
N1 H1N 0.87(5)
N2 C5 1.351(6)
N2 C9 1.472(5)
N2 C6 1.482(5)
N3 C10 1.348(6)
N3 C11 1.451(6)
N3 H3N 0.98(5)
N4 C17 1.469(6)
N4 H4N 0.90(5)
C1 C21 1.535(6)
C2 C4 1.530(6)
C2 C3 1.533(7)
C2 C5 1.549(6)
C3 H3A 0.9800
C3 H3B 0.9800
C3 H3C 0.9800
C4 H4A 0.9800
C4 H4B 0.9800
C4 H4C 0.9800
C6 C7 1.528(7)
C6 C10 1.534(6)
C6 H6 1.0000
C7 C8 1.542(7)
C7 H7A 0.9900
C7 H7B 0.9900
C8 C9 1.512(7)
C8 H8A 0.9900
C8 H8B 0.9900
C9 H9A 0.9900
C9 H9B 0.9900
C11 C16 1.382(6)
C11 C12 1.386(6)
C12 C13 1.405(6)
C13 C14 1.392(7)
C13 H13 0.9500
C14 C15 1.386(7)
C14 H14 0.9500
C15 C16 1.382(7)
C15 H15 0.9500
C16 H16 0.9500
C17 C18 1.527(7)
C17 H17A 0.9900
C17 H17B 0.9900
C18 C20 1.521(7)
C18 C19 1.533(7)
C18 H18 1.0000
C19 H19A 0.9800
C19 H19B 0.9800
C19 H19C 0.9800
C20 H20A 0.9800
C20 H20B 0.9800
C20 H20C 0.9800
C21 C24 1.518(7)
C21 C23 1.533(7)
C21 C22 1.539(7)
C22 H22A 0.9800
C22 H22B 0.9800
C22 H22C 0.9800
C23 H23A 0.9800
C23 H23B 0.9800
C23 H23C 0.9800
C24 H24A 0.9800
C24 H24B 0.9800
C24 H24C 0.9800

loop_
_geom_torsion_atom_site_label_1
_geom_torsion_atom_site_label_2
_geom_torsion_atom_site_label_3
_geom_torsion_atom_site_label_4
_geom_torsion
O4 S1 N4 C17 -176.2(3)
O5 S1 N4 C17 54.6(4)
C12 S1 N4 C17 -59.6(4)
C2 N1 C1 O1 8.3(7)
C2 N1 C1 C21 -173.9(4)
C1 N1 C2 C4 -169.0(4)
C1 N1 C2 C3 72.2(5)
C1 N1 C2 C5 -47.8(6)
C9 N2 C5 O2 171.0(4)
C6 N2 C5 O2 3.1(6)
C9 N2 C5 C2 -6.6(7)
C6 N2 C5 C2 -174.6(4)
N1 C2 C5 O2 135.3(4)
C4 C2 C5 O2 -103.9(5)
C3 C2 C5 O2 15.9(6)
N1 C2 C5 N2 -47.0(6)
C4 C2 C5 N2 73.8(5)
C3 C2 C5 N2 -166.4(4)
C5 N2 C6 C7 161.0(4)
C9 N2 C6 C7 -9.1(5)
C5 N2 C6 C10 -78.0(5)
C9 N2 C6 C10 112.0(4)
N2 C6 C7 C8 30.0(4)
C10 C6 C7 C8 -94.0(4)
C6 C7 C8 C9 -40.3(5)
C5 N2 C9 C8 175.1(4)
C6 N2 C9 C8 -16.2(5)
C7 C8 C9 N2 34.5(5)
C11 N3 C10 O3 0.1(7)
C11 N3 C10 C6 -179.2(4)
N2 C6 C10 O3 -179.8(4)
C7 C6 C10 O3 -62.5(5)
N2 C6 C10 N3 -0.4(6)
C7 C6 C10 N3 116.8(5)
C10 N3 C11 C16 92.1(5)
C10 N3 C11 C12 -87.0(6)
C16 C11 C12 C13 0.9(7)
N3 C11 C12 C13 -180.0(4)
C16 C11 C12 S1 179.3(3)
N3 C11 C12 S1 -1.6(6)
O4 S1 C12 C11 56.3(4)
O5 S1 C12 C11 -174.6(4)
N4 S1 C12 C11 -58.7(4)
O4 S1 C12 C13 -125.3(3)
O5 S1 C12 C13 3.8(4)
N4 S1 C12 C13 119.8(4)
C11 C12 C13 C14 -2.2(7)
S1 C12 C13 C14 179.3(4)
C12 C13 C14 C15 2.3(7)
C13 C14 C15 C16 -1.0(7)
C14 C15 C16 C11 -0.4(7)
C12 C11 C16 C15 0.4(7)
N3 C11 C16 C15 -178.7(4)
S1 N4 C17 C18 -122.1(4)
N4 C17 C18 C20 -173.4(4)
N4 C17 C18 C19 63.3(5)
O1 C1 C21 C24 -11.1(7)
N1 C1 C21 C24 171.0(5)
O1 C1 C21 C23 -131.4(5)
N1 C1 C21 C23 50.8(6)
O1 C1 C21 C22 109.1(5)
N1 C1 C21 C22 -68.7(5)
